data_9017048
loop_
_publ_author_name
'Kampf, A. R.'
'Adams, P. M.'
'Housley, R. M.'
'Rossman, G. R.'

_publ_section_title
;
 Fluorowardite, NaAl3(PO4)2(OH)2F2*2H2O, the fluorine analog of wardite
 from the Silver Coin mine, Valmy, Nevada
;
_journal_name_full 'American Mineralogist'
_journal_page_first 804
_journal_page_last 810
_journal_volume 99
_journal_year 2014
_chemical_compound_source 'Silver Coin mine, Valmy, Nevada, USA'
_chemical_formula_sum 'Al2.97 As0.03 Ca0.13 F1.68 Fe0.03 H6.32 Na0.87 O12.32 P1.97'
_chemical_name_mineral Fluorowardite
_space_group_IT_number 92
_space_group_name_Hall 'P 4abw 2nw'
_space_group_name_H-M_alt 'P 41 21 2'
_symmetry_space_group_name_H-M 'P 41 21 2'
_cell_angle_alpha 90
_cell_angle_beta 90
_cell_angle_gamma 90
_cell_formula_units_Z 4
_cell_length_a 7.077
_cell_length_b 7.077
_cell_length_c 19.227
_cell_volume 962.964
_database_code_amcsd 0020022
_exptl_crystal_density_diffrn 2.798
_cod_data_source_file inputs/fixed/downloads/05/05679.cif
_cod_data_source_block 05679
_cod_original_formula_sum '(Na.87 Ca.13) (Al2.97 Fe.03) (P1.97 As.03) O12.32 F1.68 H6.32'
_cod_database_code 9017048

loop_
_space_group_symop_operation_xyz
x,y,z
y,x,-z
1/2-y,1/2+x,1/4+z
1/2-x,1/2+y,1/4-z
-x,-y,1/2+z
-y,-x,1/2-z
1/2+y,1/2-x,3/4+z
1/2+x,1/2-y,3/4-z

loop_
_atom_site_aniso_label
_atom_site_aniso_U_11
_atom_site_aniso_U_22
_atom_site_aniso_U_33
_atom_site_aniso_U_12
_atom_site_aniso_U_13
_atom_site_aniso_U_23
Na 0.02700 0.02700 0.03800 0.00800 0.00340 -0.00340
Ca 0.02700 0.02700 0.03800 0.00800 0.00340 -0.00340
Al1 0.01620 0.01470 0.01500 0.00090 0.00240 -0.00140
Fe1 0.01620 0.01470 0.01500 0.00090 0.00240 -0.00140
Al2 0.01520 0.01520 0.01720 -0.00180 -0.00050 0.00050
Fe2 0.01520 0.01520 0.01720 -0.00180 -0.00050 0.00050
P 0.01060 0.01290 0.01030 0.00080 0.00080 -0.00120
As 0.01060 0.01290 0.01030 0.00080 0.00080 -0.00120
O1 0.01100 0.01900 0.01800 0.00200 -0.00400 0.00400
O2 0.01700 0.02000 0.02200 -0.00600 0.00100 0.00000
O3 0.01900 0.02200 0.02300 0.00100 0.00300 -0.00100
O4 0.01400 0.02500 0.02000 0.00100 0.00000 0.00000
F5 0.02400 0.02100 0.02700 0.00040 -0.00020 0.00330
O-H5 0.02400 0.02100 0.02700 0.00040 -0.00020 0.00330
OW6 0.02800 0.02400 0.02500 0.00500 -0.00300 0.00800
O-h7 0.02100 0.01900 0.01700 0.00500 0.00100 0.00200

loop_
_atom_site_label
_atom_site_fract_x
_atom_site_fract_y
_atom_site_fract_z
_atom_site_occupancy
_atom_site_U_iso_or_equiv
_atom_site_type_symbol
_atom_site_attached_hydrogens
Na 0.38510 0.38510 0.50000 0.87000 0.03100 Na 0
Ca 0.38510 0.38510 0.50000 0.13000 0.03100 Ca 0
Al1 0.40380 0.10140 0.25947 0.99000 0.01530 Al 0
Fe1 0.40380 0.10140 0.25947 0.01000 0.01530 Fe 0
Al2 0.09530 0.09530 0.00000 0.99000 0.01580 Al 0
Fe2 0.09530 0.09530 0.00000 0.01000 0.01580 Fe 0
P 0.14670 0.36260 0.34832 0.98500 0.01130 P 0
As 0.14670 0.36260 0.34832 0.01500 0.01130 As 0
O1 -0.02960 0.41440 0.30660 1.00000 0.01600 O 0
O2 0.30460 0.51210 0.33587 1.00000 0.01960 O 0
O3 0.21310 0.16660 0.32240 1.00000 0.02130 O 0
O4 0.10410 0.35470 0.42670 1.00000 0.01970 O 0
F5 0.12630 0.34700 -0.03794 0.84000 0.02420 F 0
O-H5 0.12630 0.34700 -0.03794 0.16000 0.02420 O 1
OW6 0.19410 0.03240 0.19300 1.00000 0.02570 O 0
H6A 0.15500 0.10400 0.16000 1.00000 0.03100 H 0
H6B 0.20300 -0.08700 0.18000 1.00000 0.03100 H 0
O-h7 0.41140 0.34460 0.21790 1.00000 0.01880 O 0
H7 0.48600 0.32700 0.18200 1.00000 0.02300 H 0

loop_
_cod_changelog_entry_id
_cod_changelog_entry_author
_cod_changelog_entry_date
_cod_changelog_entry_text
1
;cod-tools version 3.8.0
Id: cif_guess_AMCSD_atom_types 9574 2023-05-10 09:00:05Z saulius
;
2023-05-10T18:57:44+03:00
;Derived atom types and hydrogen counts
from atom names that follow the AMCSD naming convention
(Wat == water, O-H == hydroxyl).
;

loop_
_cod_related_entry_id
_cod_related_entry_database
_cod_related_entry_code
1 AMCSD 0020022
